data_7042424
loop_
_publ_author_name
'Gao, Hong-Ling'
'Zhou, Xiao-Pu'
'Bi, Yan-Xia'
'Shen, Hai-Yun'
'Wang, Wen-Min'
'Wang, Ni-Ni'
'Chang, Yi-Xin'
'Zhang, Ru-Xia'
'Cui, Jian-Zhong'

_publ_section_title
;
 A Dy4 single-molecule magnet and its Gd(iii), Tb(iii), Ho(iii), and
 Er(iii) analogues encapsulated by an 8-hydroxyquinoline Schiff base
 derivative and \b-diketonate coligand.
;
_journal_issue 14
_journal_name_full 'Dalton transactions (Cambridge, England : 2003)'
_journal_page_first 4669
_journal_page_last 4677
_journal_paper_doi 10.1039/c7dt00118e
_journal_volume 46
_journal_year 2017
_chemical_formula_moiety 'C116 H96 Gd4 N12 O16, C2 H3 N, 0.25(C2 Cl4)'
_chemical_formula_sum 'C118.5 H99 Cl Gd4 N13 O16'
_chemical_formula_weight 2625.55
_space_group_crystal_system monoclinic
_space_group_IT_number 15
_space_group_name_Hall '-C 2yc'
_space_group_name_H-M_alt 'C 1 2/c 1'
_symmetry_space_group_name_Hall '-C 2yc'
_symmetry_space_group_name_H-M 'C 1 2/c 1'
_atom_sites_solution_hydrogens geom
_audit_creation_date 2017-02-08
_audit_creation_method
;
Olex2 1.2
(compiled 2017.01.04 svn.r3372 for OlexSys, GUI svn.r5292)
;
_audit_update_record
;
2017-02-10 deposited with the CCDC.
2017-03-10 downloaded from the CCDC.
;
_cell_angle_alpha 90
_cell_angle_beta 118.39(3)
_cell_angle_gamma 90
_cell_formula_units_Z 4
_cell_length_a 30.800(6)
_cell_length_b 14.613(3)
_cell_length_c 28.155(6)
_cell_measurement_reflns_used 8009
_cell_measurement_temperature 113(2)
_cell_measurement_theta_max 26.0058
_cell_measurement_theta_min 1.5031
_cell_volume 11148(5)
_computing_molecular_graphics 'Olex2 (Dolomanov et al., 2009)'
_computing_publication_material 'Olex2 (Dolomanov et al., 2009)'
_computing_structure_refinement 'XL (Sheldrick, 2008)'
_diffrn_ambient_temperature 113.15
_diffrn_measured_fraction_theta_full 1.000
_diffrn_measured_fraction_theta_max 1.000
_diffrn_measurement_device_type 'Bruker P4'
_diffrn_measurement_method '\w scans'
_diffrn_radiation_monochromator graphite
_diffrn_radiation_type MoK\a
_diffrn_radiation_wavelength 0.71073
_diffrn_reflns_av_R_equivalents 0.1199
_diffrn_reflns_av_unetI/netI 0.1301
_diffrn_reflns_Laue_measured_fraction_full 1.000
_diffrn_reflns_Laue_measured_fraction_max 1.000
_diffrn_reflns_limit_h_max 36
_diffrn_reflns_limit_h_min -31
_diffrn_reflns_limit_k_max 17
_diffrn_reflns_limit_k_min -17
_diffrn_reflns_limit_l_max 31
_diffrn_reflns_limit_l_min -33
_diffrn_reflns_number 44964
_diffrn_reflns_point_group_measured_fraction_full 1.000
_diffrn_reflns_point_group_measured_fraction_max 1.000
_diffrn_reflns_theta_full 25.020
_diffrn_reflns_theta_max 25.020
_diffrn_reflns_theta_min 1.503
_exptl_absorpt_coefficient_mu 2.443
_exptl_absorpt_correction_type none
_exptl_crystal_colour yellow
_exptl_crystal_density_diffrn 1.564
_exptl_crystal_description prism
_exptl_crystal_F_000 5208
_exptl_crystal_size_max 0.1
_exptl_crystal_size_mid 0.1
_exptl_crystal_size_min 0.08
_refine_diff_density_max 1.867
_refine_diff_density_min -1.445
_refine_diff_density_rms 0.188
_refine_ls_extinction_method none
_refine_ls_goodness_of_fit_ref 1.117
_refine_ls_hydrogen_treatment constr
_refine_ls_matrix_type full
_refine_ls_number_parameters 726
_refine_ls_number_reflns 9843
_refine_ls_number_restraints 42
_refine_ls_restrained_S_all 1.116
_refine_ls_R_factor_all 0.1253
_refine_ls_R_factor_gt 0.0711
_refine_ls_shift/su_max 0.001
_refine_ls_shift/su_mean 0.000
_refine_ls_structure_factor_coef Fsqd
_refine_ls_weighting_details 'w=1/[\s^2^(Fo^2^)+(0.0487P)^2^+47.7291P] where P=(Fo^2^+2Fc^2^)/3'
_refine_ls_weighting_scheme calc
_refine_ls_wR_factor_gt 0.1404
_refine_ls_wR_factor_ref 0.1726
_reflns_Friedel_coverage 0.000
_reflns_number_gt 6395
_reflns_number_total 9843
_reflns_threshold_expression 'I > 2\s(I)'
_cod_data_source_file c7dt00118e2.cif
_cod_data_source_block 1
_cod_depositor_comments 'Adding full bibliography for 7042423--7042427.cif.'
_cod_original_cell_volume 11147(5)
_cod_original_formula_sum 'C118.50 H99 Cl Gd4 N13 O16'
_cod_database_code 7042424
_shelx_shelxl_version_number 2014/7
_shelx_space_group_comment
;
The symmetry employed for this shelxl refinement is uniquely defined
by the following loop, which should always be used as a source of
symmetry information in preference to the above space-group names.
They are only intended as comments.
;
_shelx_estimated_absorpt_t_max 0.829
_shelx_estimated_absorpt_t_min 0.792
_olex2_refinement_description
;
1. Fixed Uiso
 At 1.2 times of:
  All C(H) groups, All O(H) groups
 At 1.5 times of:
  All C(H,H,H) groups
2. Restrained distances
 C59-Cl1 = C59-Cl2
 1.78 with sigma of 0.01
 Cl1-Cl2
 2.8 with sigma of 0.01
 C60-N7
 1.12 with sigma of 0.01
 C60-C61
 1.54 with sigma of 0.01
 C61-N7
 2.66 with sigma of 0.01
3. Uiso/Uaniso restraints and constraints
Cl1 \\sim Cl2 \\sim C59: within 1.7A with sigma of 0.01 and sigma for terminal
atoms of 0.02
Uanis(C61) \\sim Ueq, Uanis(N7) \\sim Ueq, Uanis(C60) \\sim Ueq, Uanis(C59)
\\sim Ueq, Uanis(Cl1) \\sim Ueq, Uanis(Cl2) \\sim Ueq: with sigma of 0.001 and
sigma for terminal atoms of 0.002
4. Others
 Fixed Sof: N7(0.5) C60(0.5) C61(0.5) H61A(0.5) H61B(0.5) H61C(0.5) Cl1(0.25)
 Cl2(0.25) C59(0.25)
5.a Ternary CH refined with riding coordinates:
 O8(H8)
5.b Aromatic/amide H refined with riding coordinates:
 C1(H1), C2(H2), C3(H3), C6(H6), C7(H7), C10(H10), C12(H12), C13(H13),
 C14(H14), C15(H15), C16(H16), C17(H17), C18(H18), C19(H19), C22(H22), C23(H23),
  C26(H26), C28(H28), C29(H29), C30(H30), C31(H31), C32(H32), C33(H33),
 C34(H34), C35(H35), C38(H38), C39(H39), C42(H42), C44(H44), C45(H45), C46(H46),
  C47(H47), C48(H48), C51(H51), C56(H56)
5.c Idealised Me refined as rotating group:
 C49(H49A,H49B,H49C), C53(H53A,H53B,H53C), C54(H54A,H54B,H54C), C58(H58A,H58B,
 H58C), C61(H61A,H61B,H61C)
;
_olex2_submission_special_instructions 'No special instructions were received'

loop_
_space_group_symop_operation_xyz
'x, y, z'
'-x, y, -z+1/2'
'x+1/2, y+1/2, z'
'-x+1/2, y+1/2, -z+1/2'
'-x, -y, -z'
'x, -y, z-1/2'
'-x+1/2, -y+1/2, -z'
'x+1/2, -y+1/2, z-1/2'

loop_
_atom_site_label
_atom_site_type_symbol
_atom_site_fract_x
_atom_site_fract_y
_atom_site_fract_z
_atom_site_U_iso_or_equiv
_atom_site_adp_type
_atom_site_occupancy
_atom_site_site_symmetry_order
_atom_site_calc_flag
_atom_site_refinement_flags_posn
_atom_site_refinement_flags_adp
_atom_site_refinement_flags_occupancy
Gd1 Gd 1.00659(2) 0.36723(4) 0.00710(2) 0.03275(17) Uani 1 1 d . . .
Gd2 Gd 0.90023(2) 0.46881(4) 0.00620(2) 0.03476(18) Uani 1 1 d . . .
O1 O 1.0916(2) 0.3943(5) 0.0375(3) 0.0359(19) Uani 1 1 d . . .
O2 O 0.9476(3) 0.3310(5) 0.0386(3) 0.0363(19) Uani 1 1 d . . .
O3 O 0.9226(3) 0.4057(5) -0.0577(3) 0.0379(19) Uani 1 1 d . . .
O4 O 1.0079(3) 0.3044(5) -0.0688(3) 0.041(2) Uani 1 1 d . . .
O5 O 1.0301(3) 0.2146(5) 0.0262(3) 0.041(2) Uani 1 1 d . . .
O6 O 0.9306(3) 0.5015(5) 0.0978(3) 0.043(2) Uani 1 1 d . . .
O7 O 0.8397(3) 0.5559(5) 0.0111(3) 0.0368(19) Uani 1 1 d . . .
O8 O 0.9834(2) 0.5030(4) 0.0375(3) 0.0300(17) Uani 1 1 d . . .
H8 H 1.0018 0.5094 0.0777 0.036 Uiso 1 1 calc R . .
N1 N 1.0590(3) 0.3696(6) 0.1104(4) 0.035(2) Uani 1 1 d . . .
N2 N 1.2285(4) 0.3284(7) 0.2542(4) 0.045(3) Uani 1 1 d . . .
N3 N 0.8594(4) 0.3475(6) 0.0372(4) 0.041(3) Uani 1 1 d . . .
N4 N 0.8768(4) 0.0386(7) 0.1116(4) 0.055(3) Uani 1 1 d . . .
N5 N 0.8269(3) 0.4310(6) -0.0840(4) 0.037(2) Uani 1 1 d . . .
N6 N 0.7799(3) 0.4119(7) -0.2756(4) 0.046(3) Uani 1 1 d . . .
C1 C 1.0439(4) 0.3691(7) 0.1466(5) 0.038(3) Uani 1 1 d . . .
H1 H 1.0096 0.3752 0.1345 0.046 Uiso 1 1 calc R . .
C2 C 1.0755(5) 0.3600(8) 0.2026(5) 0.045(3) Uani 1 1 d . . .
H2 H 1.0628 0.3611 0.2274 0.054 Uiso 1 1 calc R . .
C3 C 1.1259(4) 0.3496(8) 0.2205(5) 0.041(3) Uani 1 1 d . . .
H3 H 1.1479 0.3419 0.2579 0.049 Uiso 1 1 calc R . .
C4 C 1.1440(4) 0.3503(7) 0.1838(5) 0.039(3) Uani 1 1 d . . .
C5 C 1.1942(4) 0.3411(8) 0.1980(5) 0.043(3) Uani 1 1 d . . .
C6 C 1.2081(4) 0.3403(8) 0.1580(5) 0.048(3) Uani 1 1 d . . .
H6 H 1.2418 0.3307 0.1678 0.057 Uiso 1 1 calc R . .
C7 C 1.1736(4) 0.3535(8) 0.1027(5) 0.047(3) Uani 1 1 d . . .
H7 H 1.1844 0.3509 0.0762 0.056 Uiso 1 1 calc R . .
C8 C 1.1247(4) 0.3700(7) 0.0872(5) 0.037(3) Uani 1 1 d . . .
C9 C 1.1093(4) 0.3628(8) 0.1277(4) 0.036(3) Uani 1 1 d . . .
C10 C 1.2727(5) 0.3519(8) 0.2699(5) 0.054(4) Uani 1 1 d . . .
H10 H 1.2808 0.3779 0.2442 0.065 Uiso 1 1 calc R . .
C11 C 1.3126(4) 0.3409(8) 0.3262(5) 0.048(4) Uani 1 1 d . . .
C12 C 1.3604(5) 0.3640(10) 0.3377(6) 0.069(4) Uani 1 1 d . . .
H12 H 1.3665 0.3849 0.3095 0.082 Uiso 1 1 calc R . .
C13 C 1.3988(5) 0.3571(11) 0.3891(7) 0.075(5) Uani 1 1 d . . .
H13 H 1.4314 0.3724 0.3964 0.090 Uiso 1 1 calc R . .
C14 C 1.3899(6) 0.3281(9) 0.4301(6) 0.073(5) Uani 1 1 d . . .
H14 H 1.4164 0.3235 0.4658 0.087 Uiso 1 1 calc R . .
C15 C 1.3431(6) 0.3056(10) 0.4198(6) 0.078(5) Uani 1 1 d . . .
H15 H 1.3375 0.2852 0.4484 0.094 Uiso 1 1 calc R . .
C16 C 1.3039(5) 0.3123(9) 0.3680(6) 0.061(4) Uani 1 1 d . . .
H16 H 1.2714 0.2975 0.3612 0.073 Uiso 1 1 calc R . .
C17 C 0.8182(5) 0.3540(9) 0.0389(5) 0.053(4) Uani 1 1 d . . .
H17 H 0.7999 0.4091 0.0262 0.064 Uiso 1 1 calc R . .
C18 C 0.7987(5) 0.2848(9) 0.0583(5) 0.051(3) Uani 1 1 d . . .
H18 H 0.7686 0.2949 0.0592 0.061 Uiso 1 1 calc R . .
C19 C 0.8223(4) 0.2055(9) 0.0754(5) 0.045(3) Uani 1 1 d . . .
H19 H 0.8086 0.1576 0.0869 0.054 Uiso 1 1 calc R . .
C20 C 0.8685(4) 0.1940(9) 0.0761(5) 0.044(3) Uani 1 1 d . . .
C21 C 0.8982(5) 0.1145(9) 0.0968(5) 0.054(4) Uani 1 1 d . . .
C22 C 0.9436(5) 0.1100(9) 0.0974(6) 0.054(4) Uani 1 1 d . . .
H22 H 0.9628 0.0559 0.1101 0.065 Uiso 1 1 calc R . .
C23 C 0.9615(5) 0.1831(8) 0.0798(5) 0.050(3) Uani 1 1 d . . .
H23 H 0.9933 0.1783 0.0825 0.061 Uiso 1 1 calc R . .
C24 C 0.9340(4) 0.2639(8) 0.0583(5) 0.041(3) Uani 1 1 d . . .
C25 C 0.8876(4) 0.2678(8) 0.0577(4) 0.040(3) Uani 1 1 d . . .
C26 C 0.9055(5) -0.0117(8) 0.1519(6) 0.054(4) Uani 1 1 d . . .
H26 H 0.9396 0.0018 0.1731 0.064 Uiso 1 1 calc R . .
C27 C 0.8829(5) -0.0911(8) 0.1637(6) 0.047(3) Uani 1 1 d . . .
C28 C 0.8362(4) -0.1190(9) 0.1300(5) 0.048(3) Uani 1 1 d . . .
H28 H 0.8176 -0.0886 0.0964 0.058 Uiso 1 1 calc R . .
C29 C 0.8151(5) -0.1917(9) 0.1438(6) 0.057(4) Uani 1 1 d . . .
H29 H 0.7826 -0.2120 0.1199 0.068 Uiso 1 1 calc R . .
C30 C 0.8430(5) -0.2336(9) 0.1937(5) 0.053(3) Uani 1 1 d . . .
H30 H 0.8286 -0.2817 0.2042 0.063 Uiso 1 1 calc R . .
C31 C 0.8901(6) -0.2078(10) 0.2279(6) 0.068(4) Uani 1 1 d . . .
H31 H 0.9089 -0.2388 0.2612 0.081 Uiso 1 1 calc R . .
C32 C 0.9103(5) -0.1344(9) 0.2128(6) 0.058(4) Uani 1 1 d . . .
H32 H 0.9429 -0.1144 0.2365 0.069 Uiso 1 1 calc R . .
C33 C 0.7802(4) 0.4407(8) -0.0980(5) 0.050(3) Uani 1 1 d . . .
H33 H 0.7715 0.4522 -0.0704 0.060 Uiso 1 1 calc R . .
C34 C 0.7417(5) 0.4350(9) -0.1520(6) 0.056(4) Uani 1 1 d . . .
H34 H 0.7082 0.4384 -0.1597 0.067 Uiso 1 1 calc R . .
C35 C 0.7535(4) 0.4246(9) -0.1925(5) 0.050(3) Uani 1 1 d . . .
H35 H 0.7281 0.4212 -0.2289 0.060 Uiso 1 1 calc R . .
C36 C 0.8032(4) 0.4187(8) -0.1804(5) 0.042(3) Uani 1 1 d . . .
C37 C 0.8175(4) 0.4135(8) -0.2216(5) 0.045(3) Uani 1 1 d . . .
C38 C 0.8679(4) 0.4077(8) -0.2055(5) 0.042(3) Uani 1 1 d . . .
H38 H 0.8782 0.4068 -0.2324 0.050 Uiso 1 1 calc R . .
C39 C 0.9035(4) 0.4031(8) -0.1514(4) 0.037(3) Uani 1 1 d . . .
H39 H 0.9372 0.3964 -0.1424 0.045 Uiso 1 1 calc R . .
C40 C 0.8910(4) 0.4082(7) -0.1101(5) 0.036(3) Uani 1 1 d . . .
C41 C 0.8383(4) 0.4192(7) -0.1264(5) 0.038(3) Uani 1 1 d . . .
C42 C 0.7852(5) 0.4570(9) -0.3121(5) 0.047(3) Uani 1 1 d . . .
H42 H 0.8132 0.4953 -0.3017 0.057 Uiso 1 1 calc R . .
C43 C 0.7483(5) 0.4496(9) -0.3697(5) 0.051(3) Uani 1 1 d . . .
C44 C 0.7508(5) 0.5096(10) -0.4070(6) 0.066(4) Uani 1 1 d . . .
H44 H 0.7767 0.5531 -0.3959 0.080 Uiso 1 1 calc R . .
C45 C 0.7138(6) 0.5043(11) -0.4616(7) 0.082(5) Uani 1 1 d . . .
H45 H 0.7141 0.5479 -0.4865 0.098 Uiso 1 1 calc R . .
C46 C 0.6785(5) 0.4406(11) -0.4795(6) 0.059(4) Uani 1 1 d . . .
H46 H 0.6548 0.4383 -0.5166 0.070 Uiso 1 1 calc R . .
C47 C 0.6765(5) 0.3778(10) -0.4438(5) 0.058(4) Uani 1 1 d . . .
H47 H 0.6514 0.3325 -0.4565 0.070 Uiso 1 1 calc R . .
C48 C 0.7119(5) 0.3811(10) -0.3884(5) 0.059(4) Uani 1 1 d . . .
H48 H 0.7111 0.3371 -0.3640 0.071 Uiso 1 1 calc R . .
C49 C 1.0213(5) 0.2262(10) -0.1346(6) 0.068(4) Uani 1 1 d . . .
H49A H 0.9968 0.2695 -0.1596 0.102 Uiso 1 1 calc GR . .
H49B H 1.0124 0.1640 -0.1490 0.102 Uiso 1 1 calc GR . .
H49C H 1.0539 0.2418 -0.1304 0.102 Uiso 1 1 calc GR . .
C50 C 1.0225(4) 0.2314(8) -0.0805(5) 0.042(3) Uani 1 1 d . . .
C51 C 1.0390(4) 0.1555(8) -0.0465(5) 0.049(3) Uani 1 1 d . . .
H51 H 1.0495 0.1036 -0.0587 0.058 Uiso 1 1 calc R . .
C52 C 1.0412(4) 0.1499(8) 0.0038(5) 0.041(3) Uani 1 1 d . . .
C53 C 1.0578(5) 0.0600(8) 0.0342(6) 0.064(4) Uani 1 1 d . . .
H53A H 1.0917 0.0663 0.0637 0.095 Uiso 1 1 calc GR . .
H53B H 1.0568 0.0118 0.0094 0.095 Uiso 1 1 calc GR . .
H53C H 1.0358 0.0437 0.0490 0.095 Uiso 1 1 calc GR . .
C54 C 0.9461(5) 0.5459(12) 0.1857(5) 0.080(5) Uani 1 1 d . . .
H54A H 0.9478 0.4837 0.1995 0.121 Uiso 1 1 calc GR . .
H54B H 0.9315 0.5869 0.2018 0.121 Uiso 1 1 calc GR . .
H54C H 0.9794 0.5672 0.1951 0.121 Uiso 1 1 calc GR . .
C55 C 0.9141(5) 0.5460(9) 0.1241(5) 0.047(3) Uani 1 1 d . . .
C56 C 0.8698(4) 0.5974(9) 0.1015(5) 0.052(4) Uani 1 1 d . . .
H56 H 0.8625 0.6311 0.1257 0.062 Uiso 1 1 calc R . .
C57 C 0.8365(4) 0.6023(8) 0.0476(5) 0.039(3) Uani 1 1 d . . .
C58 C 0.7941(5) 0.6659(9) 0.0268(5) 0.061(4) Uani 1 1 d . . .
H58A H 0.7649 0.6355 -0.0015 0.091 Uiso 1 1 calc GR . .
H58B H 0.8017 0.7204 0.0119 0.091 Uiso 1 1 calc GR . .
H58C H 0.7875 0.6840 0.0564 0.091 Uiso 1 1 calc GR . .
N7 N 1.1252(7) 0.1226(14) 0.1746(9) 0.056(6) Uani 0.5 1 d D U P
C60 C 1.0999(9) 0.0946(18) 0.1902(11) 0.068(8) Uani 0.5 1 d D U P
C61 C 1.0597(8) 0.0429(16) 0.1959(10) 0.051(7) Uani 0.5 1 d D U P
H61A H 1.0448 -0.0028 0.1671 0.077 Uiso 0.5 1 calc GR . P
H61B H 1.0342 0.0861 0.1932 0.077 Uiso 0.5 1 calc GR . P
H61C H 1.0740 0.0123 0.2311 0.077 Uiso 0.5 1 calc GR . P
Cl1 Cl 0.9567(4) 0.3031(9) 0.1930(5) 0.052(3) Uani 0.25 1 d D U P
Cl2 Cl 1.0346(5) 0.2415(13) 0.2907(6) 0.086(5) Uani 0.25 1 d D U P
C59 C 0.9856(12) 0.2006(12) 0.2293(11) 0.043(11) Uani 0.25 1 d D U P

loop_
_atom_site_aniso_label
_atom_site_aniso_U_11
_atom_site_aniso_U_22
_atom_site_aniso_U_33
_atom_site_aniso_U_23
_atom_site_aniso_U_13
_atom_site_aniso_U_12
Gd1 0.0312(3) 0.0333(3) 0.0280(3) 0.0015(3) 0.0095(2) 0.0043(3)
Gd2 0.0311(3) 0.0406(4) 0.0275(3) 0.0022(3) 0.0098(2) 0.0046(3)
O1 0.033(4) 0.038(5) 0.028(4) 0.007(4) 0.008(3) 0.009(3)
O2 0.036(4) 0.035(5) 0.034(5) 0.005(4) 0.013(4) 0.004(4)
O3 0.038(4) 0.046(5) 0.028(5) -0.009(4) 0.014(4) -0.002(4)
O4 0.038(5) 0.043(5) 0.035(5) 0.001(4) 0.010(4) 0.008(4)
O5 0.047(5) 0.035(5) 0.042(5) -0.004(4) 0.022(4) 0.002(4)
O6 0.041(5) 0.055(5) 0.027(5) 0.001(4) 0.011(4) 0.010(4)
O7 0.028(4) 0.045(5) 0.037(5) 0.001(4) 0.014(4) 0.005(4)
O8 0.032(4) 0.032(4) 0.021(4) 0.007(3) 0.009(3) 0.005(3)
N1 0.034(5) 0.031(5) 0.027(5) 0.003(4) 0.003(4) -0.001(4)
N2 0.037(6) 0.054(7) 0.030(6) -0.001(5) 0.004(5) 0.000(5)
N3 0.045(6) 0.047(6) 0.035(6) 0.007(5) 0.020(5) -0.007(5)
N4 0.067(8) 0.054(7) 0.044(7) 0.004(6) 0.027(6) -0.008(6)
N5 0.032(5) 0.047(6) 0.023(5) -0.009(5) 0.006(4) -0.002(4)
N6 0.042(6) 0.060(7) 0.028(6) 0.001(5) 0.009(5) 0.008(5)
C1 0.041(7) 0.036(7) 0.034(7) 0.003(6) 0.015(6) 0.003(5)
C2 0.060(8) 0.043(7) 0.028(7) -0.008(6) 0.017(6) -0.009(6)
C3 0.040(7) 0.045(7) 0.036(7) 0.008(6) 0.017(6) -0.003(6)
C4 0.036(7) 0.034(7) 0.039(7) 0.010(6) 0.011(6) 0.011(5)
C5 0.030(6) 0.051(8) 0.035(7) 0.011(6) 0.006(5) 0.008(5)
C6 0.042(7) 0.059(9) 0.034(8) 0.011(6) 0.012(6) 0.019(6)
C7 0.045(7) 0.055(8) 0.031(7) 0.016(6) 0.010(6) 0.013(6)
C8 0.040(7) 0.032(6) 0.032(7) 0.005(5) 0.011(5) 0.003(5)
C9 0.029(6) 0.041(7) 0.025(6) 0.000(5) 0.001(5) 0.000(5)
C10 0.063(9) 0.050(8) 0.034(8) 0.004(6) 0.010(7) -0.006(7)
C11 0.034(7) 0.040(7) 0.040(8) -0.012(6) -0.008(6) 0.010(6)
C12 0.047(8) 0.091(12) 0.049(9) -0.019(9) 0.008(7) -0.001(8)
C13 0.035(8) 0.079(12) 0.073(12) -0.030(10) -0.005(8) 0.012(8)
C14 0.070(11) 0.036(8) 0.052(10) -0.004(7) -0.021(8) 0.006(7)
C15 0.090(12) 0.069(11) 0.042(9) -0.002(8) 0.005(8) -0.008(9)
C16 0.070(10) 0.066(10) 0.037(8) 0.003(7) 0.018(7) -0.011(8)
C17 0.054(9) 0.063(9) 0.050(9) 0.002(7) 0.031(7) -0.004(7)
C18 0.041(7) 0.067(10) 0.049(9) -0.004(7) 0.025(7) -0.011(7)
C19 0.040(7) 0.052(8) 0.038(7) -0.005(6) 0.015(6) -0.008(6)
C20 0.036(7) 0.053(8) 0.037(7) 0.007(6) 0.013(6) 0.003(6)
C21 0.043(8) 0.055(9) 0.053(9) 0.011(7) 0.015(7) -0.012(7)
C22 0.062(9) 0.041(8) 0.067(10) 0.011(7) 0.038(8) 0.006(7)
C23 0.057(8) 0.046(8) 0.054(9) 0.008(7) 0.030(7) 0.004(7)
C24 0.039(7) 0.043(8) 0.033(7) 0.003(6) 0.011(6) 0.012(6)
C25 0.044(7) 0.046(8) 0.024(6) -0.004(6) 0.011(5) -0.005(6)
C26 0.062(9) 0.045(8) 0.050(9) 0.011(7) 0.024(7) 0.003(7)
C27 0.049(8) 0.034(7) 0.055(9) 0.007(6) 0.022(7) 0.003(6)
C28 0.045(8) 0.056(9) 0.042(8) 0.000(7) 0.018(6) 0.000(6)
C29 0.068(9) 0.051(9) 0.054(9) 0.000(7) 0.031(8) -0.001(7)
C30 0.077(10) 0.047(8) 0.045(9) -0.002(7) 0.038(8) 0.000(7)
C31 0.086(11) 0.062(10) 0.050(10) 0.011(8) 0.027(8) -0.008(9)
C32 0.052(8) 0.063(9) 0.057(10) -0.005(8) 0.025(7) -0.007(7)
C33 0.045(8) 0.057(9) 0.041(8) 0.013(7) 0.016(6) 0.007(6)
C34 0.043(8) 0.071(10) 0.047(9) 0.005(8) 0.017(7) -0.002(7)
C35 0.034(7) 0.061(9) 0.045(8) -0.007(7) 0.011(6) -0.001(6)
C36 0.050(8) 0.046(8) 0.021(6) -0.008(6) 0.011(5) -0.001(6)
C37 0.045(7) 0.044(8) 0.030(7) -0.005(6) 0.006(6) -0.004(6)
C38 0.044(7) 0.045(7) 0.036(7) -0.004(6) 0.019(6) -0.003(6)
C39 0.029(6) 0.044(7) 0.025(6) -0.005(5) 0.002(5) -0.001(5)
C40 0.034(6) 0.026(6) 0.036(7) -0.002(5) 0.007(5) 0.002(5)
C41 0.038(7) 0.031(7) 0.033(7) -0.001(5) 0.007(5) 0.002(5)
C42 0.049(8) 0.050(8) 0.035(8) -0.006(6) 0.014(6) 0.003(6)
C43 0.063(9) 0.053(9) 0.037(8) 0.006(7) 0.023(7) 0.016(7)
C44 0.068(10) 0.069(10) 0.042(9) -0.001(8) 0.009(8) -0.014(8)
C45 0.076(12) 0.083(12) 0.072(13) 0.047(10) 0.024(10) 0.021(10)
C46 0.044(8) 0.085(11) 0.037(8) -0.017(8) 0.012(6) 0.009(8)
C47 0.050(8) 0.082(11) 0.038(8) 0.001(8) 0.017(7) -0.001(8)
C48 0.062(9) 0.064(9) 0.039(8) -0.011(7) 0.014(7) -0.006(7)
C49 0.087(11) 0.067(10) 0.061(10) -0.007(8) 0.044(9) 0.025(8)
C50 0.035(7) 0.045(8) 0.040(8) -0.013(6) 0.012(6) 0.000(6)
C51 0.056(8) 0.038(8) 0.045(8) -0.003(6) 0.019(7) 0.013(6)
C52 0.031(6) 0.028(7) 0.056(9) 0.013(6) 0.015(6) 0.002(5)
C53 0.059(9) 0.046(8) 0.090(12) -0.009(8) 0.039(9) -0.003(7)
C54 0.064(10) 0.133(15) 0.024(8) -0.010(9) 0.004(7) 0.029(10)
C55 0.047(8) 0.062(9) 0.024(7) 0.001(6) 0.009(6) 0.012(7)
C56 0.052(8) 0.081(10) 0.020(7) -0.007(7) 0.014(6) 0.016(7)
C57 0.030(6) 0.038(7) 0.043(8) 0.002(6) 0.013(6) 0.009(5)
C58 0.062(9) 0.060(9) 0.036(8) -0.012(7) 0.003(7) -0.003(7)
N7 0.056(6) 0.056(6) 0.057(6) -0.001(2) 0.026(3) 0.000(2)
C60 0.068(8) 0.068(8) 0.068(8) -0.0001(10) 0.032(4) 0.0006(10)
C61 0.051(7) 0.050(7) 0.051(7) 0.001(2) 0.024(4) 0.003(2)
Cl1 0.053(3) 0.053(3) 0.052(3) -0.0004(10) 0.0251(18) 0.0004(10)
Cl2 0.086(5) 0.086(5) 0.086(5) 0.0004(10) 0.041(3) -0.0001(10)
C59 0.043(11) 0.043(11) 0.043(11) -0.0002(10) 0.021(5) 0.0000(10)

loop_
_atom_type_symbol
_atom_type_description
_atom_type_scat_dispersion_real
_atom_type_scat_dispersion_imag
_atom_type_scat_source
C C 0.0033 0.0016 'International Tables Vol C Tables 4.2.6.8 and 6.1.1.4'
H H 0.0000 0.0000 'International Tables Vol C Tables 4.2.6.8 and 6.1.1.4'
Cl Cl 0.1484 0.1585 'International Tables Vol C Tables 4.2.6.8 and 6.1.1.4'
Gd Gd -0.1653 3.9035 'International Tables Vol C Tables 4.2.6.8 and 6.1.1.4'
N N 0.0061 0.0033 'International Tables Vol C Tables 4.2.6.8 and 6.1.1.4'
O O 0.0106 0.0060 'International Tables Vol C Tables 4.2.6.8 and 6.1.1.4'

loop_
_geom_angle_atom_site_label_1
_geom_angle_atom_site_label_2
_geom_angle_atom_site_label_3
_geom_angle
_geom_angle_site_symmetry_1
_geom_angle_site_symmetry_3
Gd2 Gd1 Gd1 54.783(19) 5_765 5_765
Gd2 Gd1 Gd1 62.452(18) . 5_765
Gd2 Gd1 Gd2 117.24(2) . 5_765
O1 Gd1 Gd1 85.08(17) . 5_765
O1 Gd1 Gd2 36.20(17) . 5_765
O1 Gd1 Gd2 141.48(18) . .
O1 Gd1 O2 142.6(2) . .
O1 Gd1 O3 146.7(3) . .
O1 Gd1 O8 101.4(2) . .
O1 Gd1 O8 70.0(2) . 5_765
O1 Gd1 N1 66.2(3) . .
O2 Gd1 Gd1 101.22(17) . 5_765
O2 Gd1 Gd2 41.68(17) . .
O2 Gd1 Gd2 152.05(17) . 5_765
O2 Gd1 N1 76.5(3) . .
O3 Gd1 Gd1 70.71(17) . 5_765
O3 Gd1 Gd2 110.96(18) . 5_765
O3 Gd1 Gd2 41.60(18) . .
O3 Gd1 O2 66.9(2) . .
O3 Gd1 N1 136.2(3) . .
O4 Gd1 Gd1 110.00(19) . 5_765
O4 Gd1 Gd2 79.62(19) . 5_765
O4 Gd1 Gd2 124.59(18) . .
O4 Gd1 O1 84.2(3) . .
O4 Gd1 O2 126.0(3) . .
O4 Gd1 O3 83.1(2) . .
O4 Gd1 O8 141.8(2) . .
O4 Gd1 O8 76.6(3) . 5_765
O4 Gd1 N1 139.8(3) . .
O5 Gd1 Gd1 169.22(19) . 5_765
O5 Gd1 Gd2 116.72(19) . 5_765
O5 Gd1 Gd2 125.53(19) . .
O5 Gd1 O1 84.7(2) . .
O5 Gd1 O2 84.9(3) . .
O5 Gd1 O3 120.0(3) . .
O5 Gd1 O4 72.3(3) . .
O5 Gd1 O8 141.5(3) . 5_765
O5 Gd1 O8 145.3(3) . .
O5 Gd1 N1 78.0(3) . .
O8 Gd1 Gd1 35.40(17) 5_765 5_765
O8 Gd1 Gd1 34.99(16) . 5_765
O8 Gd1 Gd2 40.05(16) . .
O8 Gd1 Gd2 83.33(16) . 5_765
O8 Gd1 Gd2 90.78(16) 5_765 .
O8 Gd1 Gd2 33.90(16) 5_765 5_765
O8 Gd1 O2 132.4(2) 5_765 .
O8 Gd1 O2 69.4(2) . .
O8 Gd1 O3 71.6(2) . .
O8 Gd1 O3 77.1(2) 5_765 .
O8 Gd1 O8 70.4(3) 5_765 .
O8 Gd1 N1 114.8(3) 5_765 .
O8 Gd1 N1 73.6(3) . .
N1 Gd1 Gd1 94.68(19) . 5_765
N1 Gd1 Gd2 94.7(2) . .
N1 Gd1 Gd2 90.3(2) . 5_765
Gd1 Gd2 Gd1 62.76(2) . 5_765
O1 Gd2 Gd1 91.70(17) 5_765 .
O1 Gd2 Gd1 35.23(16) 5_765 5_765
O1 Gd2 N3 158.9(3) 5_765 .
O1 Gd2 N5 86.0(3) 5_765 .
O2 Gd2 Gd1 102.15(18) . 5_765
O2 Gd2 Gd1 42.36(19) . .
O2 Gd2 O1 134.0(2) . 5_765
O2 Gd2 N3 66.2(3) . .
O2 Gd2 N5 106.8(3) . .
O3 Gd2 Gd1 42.09(18) . .
O3 Gd2 Gd1 71.10(18) . 5_765
O3 Gd2 O1 78.4(3) . 5_765
O3 Gd2 O2 67.8(3) . .
O3 Gd2 N3 110.7(3) . .
O3 Gd2 N5 66.5(3) . .
O6 Gd2 Gd1 93.1(2) . 5_765
O6 Gd2 Gd1 101.07(19) . .
O6 Gd2 O1 108.0(3) . 5_765
O6 Gd2 O2 84.3(3) . .
O6 Gd2 O3 143.2(3) . .
O6 Gd2 N3 76.6(3) . .
O6 Gd2 N5 148.2(3) . .
O7 Gd2 Gd1 108.61(19) . 5_765
O7 Gd2 Gd1 170.45(18) . .
O7 Gd2 O1 81.9(3) . 5_765
O7 Gd2 O2 143.2(3) . .
O7 Gd2 O3 141.6(3) . .
O7 Gd2 O6 74.5(3) . .
O7 Gd2 O8 129.1(2) . .
O7 Gd2 N3 79.6(3) . .
O7 Gd2 N5 79.6(3) . .
O8 Gd2 Gd1 34.61(16) . 5_765
O8 Gd2 Gd1 41.45(17) . .
O8 Gd2 O1 69.8(2) . 5_765
O8 Gd2 O2 71.1(2) . .
O8 Gd2 O3 73.1(2) . .
O8 Gd2 O6 75.4(3) . .
O8 Gd2 N3 130.5(3) . .
O8 Gd2 N5 136.2(3) . .
N3 Gd2 Gd1 164.9(2) . 5_765
N3 Gd2 Gd1 107.9(2) . .
N5 Gd2 Gd1 107.1(2) . .
N5 Gd2 Gd1 112.7(2) . 5_765
N5 Gd2 N3 80.9(3) . .
Gd1 O1 Gd2 108.6(3) . 5_765
C8 O1 Gd1 120.0(7) . .
C8 O1 Gd2 122.8(7) . 5_765
Gd2 O2 Gd1 96.0(3) . .
C24 O2 Gd1 140.7(7) . .
C24 O2 Gd2 122.6(7) . .
Gd2 O3 Gd1 96.3(3) . .
C40 O3 Gd1 143.2(7) . .
C40 O3 Gd2 120.2(7) . .
C50 O4 Gd1 137.1(8) . .
C52 O5 Gd1 136.6(8) . .
C55 O6 Gd2 133.9(7) . .
C57 O7 Gd2 135.6(7) . .
Gd1 O8 Gd1 109.6(3) 5_765 .
Gd1 O8 H8 112.2 5_765 .
Gd1 O8 H8 112.2 . .
Gd2 O8 Gd1 98.5(2) . .
Gd2 O8 Gd1 111.5(3) . 5_765
Gd2 O8 H8 112.2 . .
C1 N1 Gd1 128.3(7) . .
C1 N1 C9 118.5(10) . .
C9 N1 Gd1 113.0(7) . .
C10 N2 C5 117.1(11) . .
C17 N3 Gd2 127.7(9) . .
C17 N3 C25 118.2(11) . .
C25 N3 Gd2 114.0(7) . .
C26 N4 C21 118.3(12) . .
C33 N5 Gd2 127.6(8) . .
C33 N5 C41 116.0(10) . .
C41 N5 Gd2 114.5(7) . .
C42 N6 C37 120.0(11) . .
N1 C1 H1 117.9 . .
N1 C1 C2 124.1(11) . .
C2 C1 H1 117.9 . .
C1 C2 H2 120.9 . .
C3 C2 C1 118.2(12) . .
C3 C2 H2 120.9 . .
C2 C3 H3 120.0 . .
C4 C3 C2 120.1(11) . .
C4 C3 H3 120.0 . .
C3 C4 C5 124.4(11) . .
C3 C4 C9 118.0(11) . .
C5 C4 C9 117.7(11) . .
C4 C5 N2 117.1(11) . .
C6 C5 N2 123.2(11) . .
C6 C5 C4 119.6(11) . .
C5 C6 H6 118.9 . .
C5 C6 C7 122.2(12) . .
C7 C6 H6 118.9 . .
C6 C7 H7 119.8 . .
C8 C7 C6 120.5(12) . .
C8 C7 H7 119.8 . .
O1 C8 C7 123.9(11) . .
O1 C8 C9 118.6(10) . .
C7 C8 C9 117.4(10) . .
N1 C9 C4 121.0(11) . .
N1 C9 C8 116.8(10) . .
C8 C9 C4 122.1(10) . .
N2 C10 H10 118.2 . .
N2 C10 C11 123.6(13) . .
C11 C10 H10 118.2 . .
C12 C11 C10 118.1(14) . .
C16 C11 C10 122.9(13) . .
C16 C11 C12 118.9(12) . .
C11 C12 H12 119.5 . .
C13 C12 C11 121.1(16) . .
C13 C12 H12 119.5 . .
C12 C13 H13 120.2 . .
C12 C13 C14 119.5(15) . .
C14 C13 H13 120.2 . .
C13 C14 H14 119.8 . .
C15 C14 C13 120.4(14) . .
C15 C14 H14 119.8 . .
C14 C15 H15 119.7 . .
C14 C15 C16 120.7(16) . .
C16 C15 H15 119.7 . .
C11 C16 H16 120.3 . .
C15 C16 C11 119.4(14) . .
C15 C16 H16 120.3 . .
N3 C17 H17 117.8 . .
N3 C17 C18 124.5(13) . .
C18 C17 H17 117.8 . .
C17 C18 H18 119.9 . .
C19 C18 C17 120.2(12) . .
C19 C18 H18 119.9 . .
C18 C19 H19 120.7 . .
C18 C19 C20 118.6(12) . .
C20 C19 H19 120.7 . .
C19 C20 C25 118.9(11) . .
C21 C20 C19 123.2(12) . .
C21 C20 C25 117.8(11) . .
C20 C21 N4 116.7(11) . .
C22 C21 N4 123.5(12) . .
C22 C21 C20 119.5(11) . .
C21 C22 H22 119.3 . .
C21 C22 C23 121.5(12) . .
C23 C22 H22 119.3 . .
C22 C23 H23 118.8 . .
C22 C23 C24 122.4(12) . .
C24 C23 H23 118.8 . .
O2 C24 C23 124.8(11) . .
O2 C24 C25 119.5(10) . .
C23 C24 C25 115.7(12) . .
N3 C25 C20 119.4(11) . .
N3 C25 C24 117.5(11) . .
C24 C25 C20 123.1(11) . .
N4 C26 H26 121.7 . .
N4 C26 C27 116.6(13) . .
C27 C26 H26 121.7 . .
C28 C27 C26 122.6(13) . .
C28 C27 C32 120.1(12) . .
C32 C27 C26 117.2(12) . .
C27 C28 H28 119.5 . .
C27 C28 C29 120.9(13) . .
C29 C28 H28 119.5 . .
C28 C29 H29 121.0 . .
C30 C29 C28 118.0(13) . .
C30 C29 H29 121.0 . .
C29 C30 H30 118.9 . .
C31 C30 C29 122.2(13) . .
C31 C30 H30 118.9 . .
C30 C31 H31 120.8 . .
C30 C31 C32 118.3(14) . .
C32 C31 H31 120.8 . .
C27 C32 C31 120.4(13) . .
C27 C32 H32 119.8 . .
C31 C32 H32 119.8 . .
N5 C33 H33 118.0 . .
N5 C33 C34 124.0(13) . .
C34 C33 H33 118.0 . .
C33 C34 H34 120.5 . .
C35 C34 C33 119.0(13) . .
C35 C34 H34 120.5 . .
C34 C35 H35 120.1 . .
C34 C35 C36 119.9(12) . .
C36 C35 H35 120.1 . .
C35 C36 C37 122.0(11) . .
C41 C36 C35 117.3(12) . .
C41 C36 C37 120.7(11) . .
N6 C37 C36 117.8(11) . .
C38 C37 N6 124.4(12) . .
C38 C37 C36 117.8(11) . .
C37 C38 H38 119.0 . .
C39 C38 C37 122.1(12) . .
C39 C38 H38 119.0 . .
C38 C39 H39 119.1 . .
C40 C39 C38 121.7(11) . .
C40 C39 H39 119.1 . .
O3 C40 C39 125.5(10) . .
O3 C40 C41 117.9(11) . .
C39 C40 C41 116.7(10) . .
N5 C41 C40 115.6(10) . .
C36 C41 N5 123.6(11) . .
C36 C41 C40 120.8(11) . .
N6 C42 H42 119.6 . .
N6 C42 C43 120.9(12) . .
C43 C42 H42 119.6 . .
C44 C43 C42 119.4(13) . .
C44 C43 C48 119.0(13) . .
C48 C43 C42 121.6(12) . .
C43 C44 H44 120.7 . .
C43 C44 C45 118.6(14) . .
C45 C44 H44 120.7 . .
C44 C45 H45 118.7 . .
C46 C45 C44 122.5(15) . .
C46 C45 H45 118.7 . .
C45 C46 H46 120.0 . .
C45 C46 C47 119.9(14) . .
C47 C46 H46 120.0 . .
C46 C47 H47 120.0 . .
C46 C47 C48 120.0(14) . .
C48 C47 H47 120.0 . .
C43 C48 C47 119.7(14) . .
C43 C48 H48 120.1 . .
C47 C48 H48 120.1 . .
H49A C49 H49B 109.5 . .
H49A C49 H49C 109.5 . .
H49B C49 H49C 109.5 . .
C50 C49 H49A 109.5 . .
C50 C49 H49B 109.5 . .
C50 C49 H49C 109.5 . .
O4 C50 C49 117.7(11) . .
O4 C50 C51 123.6(12) . .
C51 C50 C49 118.7(11) . .
C50 C51 H51 117.5 . .
C52 C51 C50 125.0(11) . .
C52 C51 H51 117.5 . .
O5 C52 C51 124.6(11) . .
O5 C52 C53 117.7(12) . .
C51 C52 C53 117.8(12) . .
C52 C53 H53A 109.5 . .
C52 C53 H53B 109.5 . .
C52 C53 H53C 109.5 . .
H53A C53 H53B 109.5 . .
H53A C53 H53C 109.5 . .
H53B C53 H53C 109.5 . .
H54A C54 H54B 109.5 . .
H54A C54 H54C 109.5 . .
H54B C54 H54C 109.5 . .
C55 C54 H54A 109.5 . .
C55 C54 H54B 109.5 . .
C55 C54 H54C 109.5 . .
O6 C55 C54 116.3(11) . .
O6 C55 C56 125.6(11) . .
C56 C55 C54 118.1(11) . .
C55 C56 H56 117.3 . .
C57 C56 C55 125.3(11) . .
C57 C56 H56 117.3 . .
O7 C57 C56 124.2(11) . .
O7 C57 C58 114.1(11) . .
C56 C57 C58 121.7(12) . .
C57 C58 H58A 109.5 . .
C57 C58 H58B 109.5 . .
C57 C58 H58C 109.5 . .
H58A C58 H58B 109.5 . .
H58A C58 H58C 109.5 . .
H58B C58 H58C 109.5 . .
N7 C60 C61 164(3) . .
C60 C61 H61A 109.5 . .
C60 C61 H61B 109.5 . .
C60 C61 H61C 109.5 . .
H61A C61 H61B 109.5 . .
H61A C61 H61C 109.5 . .
H61B C61 H61C 109.5 . .
Cl2 Cl1 C59 12.2(17) 2_755 .
Cl1 Cl2 Cl2 112.7(13) 2_755 2_755
Cl1 Cl2 C59 132.6(16) 2_755 .
C59 Cl2 Cl1 154(3) 2_755 2_755
C59 Cl2 Cl2 19.9(6) . 2_755
C59 Cl2 Cl2 45.1(15) 2_755 2_755
C59 Cl2 C59 26(2) 2_755 .
Cl2 C59 Cl1 14.2(18) 2_755 .
Cl2 C59 Cl1 103.6(8) . .
Cl2 C59 Cl2 115(2) 2_755 .
Cl2 C59 C59 133(3) 2_755 2_755
C59 C59 Cl1 123.1(9) 2_755 .
C59 C59 Cl2 20.7(13) 2_755 .

loop_
_geom_bond_atom_site_label_1
_geom_bond_atom_site_label_2
_geom_bond_distance
_geom_bond_site_symmetry_2
Gd1 Gd1 3.9020(13) 5_765
Gd1 Gd2 3.5854(10) .
Gd1 Gd2 3.8911(10) 5_765
Gd1 O1 2.368(7) .
Gd1 O2 2.429(8) .
Gd1 O3 2.418(7) .
Gd1 O4 2.345(8) .
Gd1 O5 2.327(8) .
Gd1 O8 2.400(7) .
Gd1 O8 2.375(7) 5_765
Gd1 N1 2.569(9) .
Gd2 Gd1 3.8910(10) 5_765
Gd2 O1 2.424(7) 5_765
Gd2 O2 2.397(7) .
Gd2 O3 2.395(7) .
Gd2 O6 2.336(8) .
Gd2 O7 2.315(7) .
Gd2 O8 2.332(7) .
Gd2 N3 2.555(9) .
Gd2 N5 2.529(9) .
O1 Gd2 2.424(7) 5_765
O1 C8 1.329(12) .
O2 C24 1.291(13) .
O3 C40 1.328(12) .
O4 C50 1.261(13) .
O5 C52 1.271(14) .
O6 C55 1.259(13) .
O7 C57 1.274(13) .
O8 Gd1 2.375(7) 5_765
O8 H8 1.0000 .
N1 C1 1.305(14) .
N1 C9 1.391(13) .
N2 C5 1.437(14) .
N2 C10 1.263(14) .
N3 C17 1.295(14) .
N3 C25 1.402(14) .
N4 C21 1.451(15) .
N4 C26 1.288(15) .
N5 C33 1.305(14) .
N5 C41 1.408(14) .
N6 C37 1.407(14) .
N6 C42 1.295(15) .
C1 H1 0.9500 .
C1 C2 1.410(15) .
C2 H2 0.9500 .
C2 C3 1.393(15) .
C3 H3 0.9500 .
C3 C4 1.388(16) .
C4 C5 1.409(15) .
C4 C9 1.436(15) .
C5 C6 1.380(16) .
C6 H6 0.9500 .
C6 C7 1.420(15) .
C7 H7 0.9500 .
C7 C8 1.376(15) .
C8 C9 1.431(16) .
C10 H10 0.9500 .
C10 C11 1.481(15) .
C11 C12 1.391(17) .
C11 C16 1.390(18) .
C12 H12 0.9500 .
C12 C13 1.370(18) .
C13 H13 0.9500 .
C13 C14 1.37(2) .
C14 H14 0.9500 .
C14 C15 1.37(2) .
C15 H15 0.9500 .
C15 C16 1.385(17) .
C16 H16 0.9500 .
C17 H17 0.9500 .
C17 C18 1.413(16) .
C18 H18 0.9500 .
C18 C19 1.330(16) .
C19 H19 0.9500 .
C19 C20 1.424(15) .
C20 C21 1.421(17) .
C20 C25 1.439(16) .
C21 C22 1.389(16) .
C22 H22 0.9500 .
C22 C23 1.397(16) .
C23 H23 0.9500 .
C23 C24 1.410(15) .
C24 C25 1.421(15) .
C26 H26 0.9500 .
C26 C27 1.469(16) .
C27 C28 1.355(16) .
C27 C32 1.385(17) .
C28 H28 0.9500 .
C28 C29 1.396(16) .
C29 H29 0.9500 .
C29 C30 1.392(17) .
C30 H30 0.9500 .
C30 C31 1.358(18) .
C31 H31 0.9500 .
C31 C32 1.403(17) .
C32 H32 0.9500 .
C33 H33 0.9500 .
C33 C34 1.417(16) .
C34 H34 0.9500 .
C34 C35 1.360(17) .
C35 H35 0.9500 .
C35 C36 1.405(15) .
C36 C37 1.424(16) .
C36 C41 1.385(15) .
C37 C38 1.398(15) .
C38 H38 0.9500 .
C38 C39 1.394(14) .
C39 H39 0.9500 .
C39 C40 1.388(16) .
C40 C41 1.469(15) .
C42 H42 0.9500 .
C42 C43 1.477(16) .
C43 C44 1.396(18) .
C43 C48 1.406(17) .
C44 H44 0.9500 .
C44 C45 1.416(19) .
C45 H45 0.9500 .
C45 C46 1.335(19) .
C46 H46 0.9500 .
C46 C47 1.383(18) .
C47 H47 0.9500 .
C47 C48 1.416(17) .
C48 H48 0.9500 .
C49 H49A 0.9800 .
C49 H49B 0.9800 .
C49 H49C 0.9800 .
C49 C50 1.506(16) .
C50 C51 1.393(16) .
C51 H51 0.9500 .
C51 C52 1.388(17) .
C52 C53 1.517(16) .
C53 H53A 0.9800 .
C53 H53B 0.9800 .
C53 H53C 0.9800 .
C54 H54A 0.9800 .
C54 H54B 0.9800 .
C54 H54C 0.9800 .
C54 C55 1.534(16) .
C55 C56 1.417(16) .
C56 H56 0.9500 .
C56 C57 1.370(15) .
C57 C58 1.479(15) .
C58 H58A 0.9800 .
C58 H58B 0.9800 .
C58 H58C 0.9800 .
N7 C60 1.137(9) .
C60 C61 1.523(9) .
C61 H61A 0.9800 .
C61 H61B 0.9800 .
C61 H61C 0.9800 .
Cl1 Cl2 0.988(18) 2_755
Cl1 C59 1.793(10) .
Cl2 Cl1 0.988(18) 2_755
Cl2 Cl2 2.27(3) 2_755
Cl2 C59 1.773(10) .
Cl2 C59 0.85(2) 2_755
C59 Cl2 0.85(2) 2_755
C59 C59 1.08(3) 2_755

loop_
_geom_torsion_atom_site_label_1
_geom_torsion_atom_site_label_2
_geom_torsion_atom_site_label_3
_geom_torsion_atom_site_label_4
_geom_torsion
_geom_torsion_site_symmetry_1
_geom_torsion_site_symmetry_4
Gd1 O1 C8 C7 157.0(9) . .
Gd1 O1 C8 C9 -24.8(13) . .
Gd1 O2 C24 C23 15.1(19) . .
Gd1 O2 C24 C25 -163.0(8) . .
Gd1 O3 C40 C39 -15.8(19) . .
Gd1 O3 C40 C41 165.6(8) . .
Gd1 O4 C50 C49 -172.2(8) . .
Gd1 O4 C50 C51 8.7(19) . .
Gd1 O5 C52 C51 -4.2(19) . .
Gd1 O5 C52 C53 176.2(7) . .
Gd1 N1 C1 C2 172.5(8) . .
Gd1 N1 C9 C4 -171.3(8) . .
Gd1 N1 C9 C8 9.4(12) . .
Gd2 O1 C8 C7 -59.0(14) 5_765 .
Gd2 O1 C8 C9 119.1(9) 5_765 .
Gd2 O2 C24 C23 -177.3(9) . .
Gd2 O2 C24 C25 4.6(14) . .
Gd2 O3 C40 C39 157.4(9) . .
Gd2 O3 C40 C41 -21.2(12) . .
Gd2 O6 C55 C54 177.0(9) . .
Gd2 O6 C55 C56 -5(2) . .
Gd2 O7 C57 C56 -13.6(19) . .
Gd2 O7 C57 C58 164.5(8) . .
Gd2 N3 C17 C18 -177.8(9) . .
Gd2 N3 C25 C20 -179.5(8) . .
Gd2 N3 C25 C24 -0.4(12) . .
Gd2 N5 C33 C34 167.2(9) . .
Gd2 N5 C41 C36 -164.9(9) . .
Gd2 N5 C41 C40 14.2(12) . .
O1 C8 C9 N1 8.6(15) . .
O1 C8 C9 C4 -170.6(10) . .
O2 C24 C25 N3 -2.6(16) . .
O2 C24 C25 C20 176.5(11) . .
O3 C40 C41 N5 3.3(14) . .
O3 C40 C41 C36 -177.5(10) . .
O4 C50 C51 C52 0(2) . .
O6 C55 C56 C57 4(2) . .
N1 C1 C2 C3 -1.0(17) . .
N2 C5 C6 C7 -179.6(11) . .
N2 C10 C11 C12 176.0(13) . .
N2 C10 C11 C16 -7(2) . .
N3 C17 C18 C19 -2(2) . .
N4 C21 C22 C23 176.2(13) . .
N4 C26 C27 C28 9(2) . .
N4 C26 C27 C32 -166.9(13) . .
N5 C33 C34 C35 -4(2) . .
N6 C37 C38 C39 -175.4(11) . .
N6 C42 C43 C44 169.9(13) . .
N6 C42 C43 C48 -12.9(19) . .
C1 N1 C9 C4 3.5(15) . .
C1 N1 C9 C8 -175.8(10) . .
C1 C2 C3 C4 1.5(17) . .
C2 C3 C4 C5 179.4(11) . .
C2 C3 C4 C9 0.5(16) . .
C3 C4 C5 N2 1.2(17) . .
C3 C4 C5 C6 178.3(11) . .
C3 C4 C9 N1 -3.0(16) . .
C3 C4 C9 C8 176.2(10) . .
C4 C5 C6 C7 3.4(19) . .
C5 N2 C10 C11 -178.4(11) . .
C5 C4 C9 N1 178.0(10) . .
C5 C4 C9 C8 -2.8(17) . .
C5 C6 C7 C8 1.7(19) . .
C6 C7 C8 O1 171.2(11) . .
C6 C7 C8 C9 -7.0(17) . .
C7 C8 C9 N1 -173.0(10) . .
C7 C8 C9 C4 7.7(17) . .
C9 N1 C1 C2 -1.5(16) . .
C9 C4 C5 N2 -179.9(10) . .
C9 C4 C5 C6 -2.8(17) . .
C10 N2 C5 C4 -155.7(11) . .
C10 N2 C5 C6 27.3(18) . .
C10 C11 C12 C13 178.8(13) . .
C10 C11 C16 C15 -178.7(12) . .
C11 C12 C13 C14 -1(2) . .
C12 C11 C16 C15 -1(2) . .
C12 C13 C14 C15 0(2) . .
C13 C14 C15 C16 0(2) . .
C14 C15 C16 C11 1(2) . .
C16 C11 C12 C13 1(2) . .
C17 N3 C25 C20 4.4(16) . .
C17 N3 C25 C24 -176.6(11) . .
C17 C18 C19 C20 3.1(19) . .
C18 C19 C20 C21 175.7(12) . .
C18 C19 C20 C25 -0.8(18) . .
C19 C20 C21 N4 7.6(19) . .
C19 C20 C21 C22 -178.1(12) . .
C19 C20 C25 N3 -2.9(17) . .
C19 C20 C25 C24 178.1(11) . .
C20 C21 C22 C23 2(2) . .
C21 N4 C26 C27 -176.5(11) . .
C21 C20 C25 N3 -179.7(11) . .
C21 C20 C25 C24 1.3(18) . .
C21 C22 C23 C24 -3(2) . .
C22 C23 C24 O2 -175.7(12) . .
C22 C23 C24 C25 2.5(18) . .
C23 C24 C25 N3 179.2(10) . .
C23 C24 C25 C20 -1.8(17) . .
C25 N3 C17 C18 -2.2(19) . .
C25 C20 C21 N4 -175.9(11) . .
C25 C20 C21 C22 -1.5(19) . .
C26 N4 C21 C20 -146.3(13) . .
C26 N4 C21 C22 40(2) . .
C26 C27 C28 C29 -176.5(12) . .
C26 C27 C32 C31 176.8(13) . .
C27 C28 C29 C30 1(2) . .
C28 C27 C32 C31 0(2) . .
C28 C29 C30 C31 -2(2) . .
C29 C30 C31 C32 2(2) . .
C30 C31 C32 C27 -1(2) . .
C32 C27 C28 C29 0(2) . .
C33 N5 C41 C36 0.9(17) . .
C33 N5 C41 C40 -179.9(10) . .
C33 C34 C35 C36 1(2) . .
C34 C35 C36 C37 -176.0(12) . .
C34 C35 C36 C41 3.4(19) . .
C35 C36 C37 N6 -1.6(18) . .
C35 C36 C37 C38 -179.8(11) . .
C35 C36 C41 N5 -4.3(17) . .
C35 C36 C41 C40 176.6(10) . .
C36 C37 C38 C39 2.7(18) . .
C37 N6 C42 C43 174.5(11) . .
C37 C36 C41 N5 175.1(10) . .
C37 C36 C41 C40 -4.0(17) . .
C37 C38 C39 C40 -2.9(18) . .
C38 C39 C40 O3 -179.0(10) . .
C38 C39 C40 C41 -0.4(16) . .
C39 C40 C41 N5 -175.4(10) . .
C39 C40 C41 C36 3.8(16) . .
C41 N5 C33 C34 3.5(18) . .
C41 C36 C37 N6 179.0(11) . .
C41 C36 C37 C38 0.8(17) . .
C42 N6 C37 C36 140.4(12) . .
C42 N6 C37 C38 -41.6(18) . .
C42 C43 C44 C45 -177.1(13) . .
C42 C43 C48 C47 178.5(12) . .
C43 C44 C45 C46 -4(3) . .
C44 C43 C48 C47 -4(2) . .
C44 C45 C46 C47 2(2) . .
C45 C46 C47 C48 0(2) . .
C46 C47 C48 C43 2(2) . .
C48 C43 C44 C45 6(2) . .
C49 C50 C51 C52 -178.7(12) . .
C50 C51 C52 O5 -3(2) . .
C50 C51 C52 C53 177.1(11) . .
C54 C55 C56 C57 -178.0(13) . .
C55 C56 C57 O7 5(2) . .
C55 C56 C57 C58 -172.8(13) . .
Cl1 Cl2 C59 Cl1 10(4) 2_755 .
Cl1 Cl2 C59 Cl2 1(6) 2_755 2_755
Cl1 Cl2 C59 C59 -152(11) 2_755 2_755
Cl2 Cl1 C59 Cl2 -145(11) 2_755 .
Cl2 Cl1 C59 C59 -137(17) 2_755 2_755
Cl2 Cl2 C59 Cl1 9(3) 2_755 .
Cl2 Cl2 C59 C59 -153(17) 2_755 2_755
C59 Cl2 C59 Cl1 162(14) 2_755 .
C59 Cl2 C59 Cl2 153(17) 2_755 2_755
